data_4088637
loop_
_publ_author_name
'Esteruelas, Miguel A.'
'Larramona, Carmen'
'O\~nate, Enrique'

_publ_section_title
;
 Osmium-Mediated Direct C--H Bond Activation at the 8-Position of
 Quinolines
;
_journal_issue 11
_journal_name_full Organometallics
_journal_page_first 1597
_journal_paper_doi 10.1021/acs.organomet.6b00264
_journal_volume 35
_journal_year 2016
_chemical_formula_sum 'C28 H53 N Os P2'
_chemical_formula_weight 655.85
_space_group_IT_number 2
_space_group_name_Hall '-P 1'
_space_group_name_H-M_alt 'P -1'
_symmetry_cell_setting triclinic
_symmetry_space_group_name_H-M 'P -1'
_atom_sites_solution_hydrogens geom
_atom_sites_solution_primary direct
_atom_sites_solution_secondary difmap
_audit_creation_method SHELXL-97
_cell_angle_alpha 107.975(2)
_cell_angle_beta 91.234(3)
_cell_angle_gamma 95.736(2)
_cell_formula_units_Z 4
_cell_length_a 8.9257(14)
_cell_length_b 16.717(3)
_cell_length_c 20.972(3)
_cell_measurement_reflns_used 6014
_cell_measurement_temperature 100(2)
_cell_measurement_theta_max 27
_cell_measurement_theta_min 2.5
_cell_volume 2957.1(8)
_computing_cell_refinement 'SAINT+ v. 7.56a (Bruker AXS, 2008)'
_computing_data_collection 'apex2 v. 7.0 (Bruker AXS, 2009)'
_computing_data_reduction 'SAINT+ v. 7.56a (Bruker AXS, 2008)'
_computing_molecular_graphics 'XP, SHELXTL v. 6.14 (Bruker, 2000)'
_computing_publication_material 'XCIF, SHELXTL v. 6.14 (Bruker, 2000)'
_computing_structure_refinement 'SHELXL-97 (Sheldrick, 1997)'
_computing_structure_solution 'SHELXS-97 (Sheldrick, 1990)'
_diffrn_ambient_temperature 100(2)
_diffrn_measured_fraction_theta_full 0.997
_diffrn_measured_fraction_theta_max 0.901
_diffrn_measurement_device_type 'Bruker APEX DUO CCD system'
_diffrn_measurement_method '\w rotations with narrow frames'
_diffrn_radiation_monochromator graphite
_diffrn_radiation_source 'fine-focus sealed tube'
_diffrn_radiation_type MoK\a
_diffrn_radiation_wavelength 0.71073
_diffrn_reflns_av_R_equivalents 0.0537
_diffrn_reflns_av_sigmaI/netI 0.0839
_diffrn_reflns_limit_h_max 11
_diffrn_reflns_limit_h_min -11
_diffrn_reflns_limit_k_max 22
_diffrn_reflns_limit_k_min -22
_diffrn_reflns_limit_l_max 27
_diffrn_reflns_limit_l_min -28
_diffrn_reflns_number 32602
_diffrn_reflns_theta_full 27.50
_diffrn_reflns_theta_max 29.58
_diffrn_reflns_theta_min 1.02
_exptl_absorpt_coefficient_mu 4.436
_exptl_absorpt_correction_T_max 0.862
_exptl_absorpt_correction_T_min 0.608
_exptl_absorpt_correction_type multi-scan
_exptl_absorpt_process_details
;
Absorption correction performed with SADABS program. This is based on the
method of Blessing: Blessing, R. H., Acta Crystallogr., Sect. A 1995, 51, 33.

SADABS: Area-Detector Absorption Correction. Bruker-AXS 
within SAINT+ package, v. 7.56a (2008).
;
_exptl_crystal_colour red
_exptl_crystal_density_diffrn 1.473
_exptl_crystal_density_method 'not measured'
_exptl_crystal_description 'irregular block'
_exptl_crystal_F_000 1336
_exptl_crystal_size_max 0.19
_exptl_crystal_size_mid 0.17
_exptl_crystal_size_min 0.05
_refine_diff_density_max 1.934
_refine_diff_density_min -1.926
_refine_diff_density_rms 0.172
_refine_ls_extinction_method none
_refine_ls_goodness_of_fit_ref 0.996
_refine_ls_hydrogen_treatment mixed
_refine_ls_matrix_type full
_refine_ls_number_parameters 623
_refine_ls_number_reflns 14963
_refine_ls_number_restraints 10
_refine_ls_restrained_S_all 0.996
_refine_ls_R_factor_all 0.0715
_refine_ls_R_factor_gt 0.0399
_refine_ls_shift/su_max 0.001
_refine_ls_shift/su_mean 0.000
_refine_ls_structure_factor_coef Fsqd
_refine_ls_weighting_details 'calc w=1/[\s^2^(Fo^2^)+(0.0102P)^2^+0.0000P] where P=(Fo^2^+2Fc^2^)/3'
_refine_ls_weighting_scheme calc
_refine_ls_wR_factor_gt 0.0660
_refine_ls_wR_factor_ref 0.0745
_reflns_number_gt 10334
_reflns_number_total 14963
_reflns_threshold_expression >2sigma(I)
_cod_data_source_file om6b00264_si_001.cif
_cod_data_source_block enriquen61
_cod_original_cell_volume 2957.0(8)
_cod_original_sg_symbol_H-M P-1
_cod_database_code 4088637

loop_
_symmetry_equiv_pos_as_xyz
'x, y, z'
'-x, -y, -z'

loop_
_atom_site_label
_atom_site_type_symbol
_atom_site_fract_x
_atom_site_fract_y
_atom_site_fract_z
_atom_site_U_iso_or_equiv
_atom_site_adp_type
_atom_site_occupancy
_atom_site_symmetry_multiplicity
_atom_site_calc_flag
_atom_site_refinement_flags
Os1 Os 0.77204(2) 0.707837(12) 0.028896(10) 0.01820(5) Uani 1 1 d D
H01 H 0.921(2) 0.663(2) 0.018(2) 0.022 Uiso 1 1 d D
H02 H 0.774(4) 0.6112(9) -0.0110(18) 0.022 Uiso 1 1 d D
H03 H 0.617(2) 0.658(2) -0.0078(18) 0.022 Uiso 1 1 d D
Os2 Os 0.66832(2) 0.275408(12) 0.466187(9) 0.01718(5) Uani 1 1 d D
H04 H 0.542(3) 0.3367(19) 0.4910(19) 0.021 Uiso 1 1 d D
H05 H 0.700(4) 0.3667(12) 0.5196(16) 0.021 Uiso 1 1 d D
H06 H 0.8332(19) 0.301(2) 0.5003(18) 0.021 Uiso 1 1 d D
P1 P 0.71191(14) 0.65675(9) 0.11841(7) 0.0212(3) Uani 1 1 d .
P2 P 0.83614(13) 0.72609(8) -0.07354(6) 0.0191(3) Uani 1 1 d .
P3 P 0.60256(14) 0.23001(8) 0.55719(7) 0.0204(3) Uani 1 1 d .
P4 P 0.73731(13) 0.34691(8) 0.38946(6) 0.0177(3) Uani 1 1 d .
N1 N 0.6581(4) 0.8251(2) 0.06001(19) 0.0210(9) Uani 1 1 d .
N2 N 0.7288(4) 0.1491(2) 0.40472(19) 0.0201(9) Uani 1 1 d .
C1 C 0.5385(6) 0.8651(3) 0.0565(3) 0.0305(13) Uani 1 1 d .
H1 H 0.4517 0.8332 0.0304 0.037 Uiso 1 1 calc R
C2 C 0.5325(6) 0.9510(4) 0.0887(3) 0.0341(14) Uani 1 1 d .
C3 C 0.3923(6) 0.9908(4) 0.0797(3) 0.0470(17) Uani 1 1 d .
H3A H 0.3915 1.0445 0.1158 0.071 Uiso 1 1 calc R
H3B H 0.3029 0.9524 0.0812 0.071 Uiso 1 1 calc R
H3C H 0.3915 1.0013 0.0362 0.071 Uiso 1 1 calc R
C4 C 0.6571(6) 0.9976(4) 0.1262(3) 0.0377(14) Uani 1 1 d .
H4 H 0.6548 1.0562 0.1488 0.045 Uiso 1 1 calc R
C5 C 0.7895(6) 0.9595(3) 0.1317(3) 0.0279(12) Uani 1 1 d .
C6 C 0.7815(6) 0.8719(3) 0.0969(2) 0.0243(11) Uani 1 1 d .
C7 C 0.8980(6) 0.8207(3) 0.0925(2) 0.0260(12) Uani 1 1 d .
C8 C 1.0330(6) 0.8623(4) 0.1279(3) 0.0335(13) Uani 1 1 d .
H8 H 1.1174 0.8317 0.1274 0.040 Uiso 1 1 calc R
C9 C 1.0443(6) 0.9491(4) 0.1642(3) 0.0399(15) Uani 1 1 d .
H9 H 1.1367 0.9756 0.1882 0.048 Uiso 1 1 calc R
C10 C 0.9263(6) 0.9973(4) 0.1662(3) 0.0350(14) Uani 1 1 d .
H10 H 0.9384 1.0559 0.1910 0.042 Uiso 1 1 calc R
C11 C 0.7094(6) 0.5391(3) 0.0956(3) 0.0281(12) Uani 1 1 d .
H11 H 0.6219 0.5150 0.0624 0.034 Uiso 1 1 calc R
C12 C 0.6806(7) 0.5007(4) 0.1523(3) 0.0447(16) Uani 1 1 d .
H12A H 0.6599 0.4390 0.1334 0.067 Uiso 1 1 calc R
H12B H 0.5938 0.5235 0.1765 0.067 Uiso 1 1 calc R
H12C H 0.7699 0.5149 0.1834 0.067 Uiso 1 1 calc R
C13 C 0.8477(6) 0.5028(4) 0.0595(3) 0.0464(17) Uani 1 1 d .
H13A H 0.9379 0.5232 0.0899 0.070 Uiso 1 1 calc R
H13B H 0.8612 0.5212 0.0197 0.070 Uiso 1 1 calc R
H13C H 0.8321 0.4408 0.0457 0.070 Uiso 1 1 calc R
C14 C 0.5194(5) 0.6700(4) 0.1511(3) 0.0320(13) Uani 1 1 d .
H14 H 0.5062 0.6383 0.1844 0.038 Uiso 1 1 calc R
C15 C 0.3958(6) 0.6327(4) 0.0954(3) 0.0463(17) Uani 1 1 d .
H15A H 0.2971 0.6431 0.1139 0.069 Uiso 1 1 calc R
H15B H 0.3999 0.5716 0.0763 0.069 Uiso 1 1 calc R
H15C H 0.4108 0.6594 0.0601 0.069 Uiso 1 1 calc R
C16 C 0.5022(6) 0.7634(3) 0.1878(3) 0.0434(16) Uani 1 1 d .
H16A H 0.5155 0.7962 0.1564 0.065 Uiso 1 1 calc R
H16B H 0.5786 0.7857 0.2251 0.065 Uiso 1 1 calc R
H16C H 0.4014 0.7680 0.2053 0.065 Uiso 1 1 calc R
C17 C 0.8376(5) 0.7060(4) 0.1957(2) 0.0297(12) Uani 1 1 d .
H17 H 0.8396 0.7684 0.2041 0.036 Uiso 1 1 calc R
C18 C 0.7905(6) 0.6923(4) 0.2617(3) 0.0447(16) Uani 1 1 d .
H18A H 0.8103 0.6356 0.2615 0.067 Uiso 1 1 calc R
H18B H 0.6827 0.6977 0.2665 0.067 Uiso 1 1 calc R
H18C H 0.8485 0.7348 0.2994 0.067 Uiso 1 1 calc R
C19 C 1.0005(6) 0.6881(4) 0.1832(3) 0.0418(15) Uani 1 1 d .
H19A H 1.0679 0.7292 0.2182 0.063 Uiso 1 1 calc R
H19B H 1.0262 0.6927 0.1392 0.063 Uiso 1 1 calc R
H19C H 1.0120 0.6308 0.1842 0.063 Uiso 1 1 calc R
C20 C 1.0115(5) 0.7947(3) -0.0765(3) 0.0273(12) Uani 1 1 d .
H20 H 1.0296 0.7871 -0.1248 0.033 Uiso 1 1 calc R
C21 C 1.1471(5) 0.7658(4) -0.0463(3) 0.0349(14) Uani 1 1 d .
H21A H 1.2396 0.8005 -0.0502 0.052 Uiso 1 1 calc R
H21B H 1.1554 0.7063 -0.0706 0.052 Uiso 1 1 calc R
H21C H 1.1325 0.7724 0.0012 0.052 Uiso 1 1 calc R
C22 C 1.0019(6) 0.8887(3) -0.0419(3) 0.0325(13) Uani 1 1 d .
H22A H 0.9803 0.8980 0.0053 0.049 Uiso 1 1 calc R
H22B H 0.9210 0.9075 -0.0643 0.049 Uiso 1 1 calc R
H22C H 1.0980 0.9211 -0.0446 0.049 Uiso 1 1 calc R
C23 C 0.6968(5) 0.7733(3) -0.1139(2) 0.0241(11) Uani 1 1 d .
H23 H 0.6988 0.8328 -0.0834 0.029 Uiso 1 1 calc R
C24 C 0.5336(5) 0.7351(4) -0.1156(3) 0.0332(13) Uani 1 1 d .
H24A H 0.4657 0.7725 -0.1261 0.050 Uiso 1 1 calc R
H24B H 0.5119 0.7287 -0.0717 0.050 Uiso 1 1 calc R
H24C H 0.5183 0.6795 -0.1501 0.050 Uiso 1 1 calc R
C25 C 0.7324(6) 0.7829(4) -0.1825(3) 0.0362(14) Uani 1 1 d .
H25A H 0.7202 0.7270 -0.2166 0.054 Uiso 1 1 calc R
H25B H 0.8365 0.8088 -0.1806 0.054 Uiso 1 1 calc R
H25C H 0.6633 0.8190 -0.1940 0.054 Uiso 1 1 calc R
C26 C 0.8739(5) 0.6229(3) -0.1339(2) 0.0228(11) Uani 1 1 d .
H26 H 0.9368 0.5971 -0.1071 0.027 Uiso 1 1 calc R
C27 C 0.7322(6) 0.5605(3) -0.1569(3) 0.0346(14) Uani 1 1 d .
H27A H 0.6774 0.5733 -0.1929 0.052 Uiso 1 1 calc R
H27B H 0.6675 0.5652 -0.1190 0.052 Uiso 1 1 calc R
H27C H 0.7604 0.5028 -0.1735 0.052 Uiso 1 1 calc R
C28 C 0.9658(6) 0.6231(4) -0.1950(3) 0.0359(14) Uani 1 1 d .
H28A H 0.9833 0.5650 -0.2198 0.054 Uiso 1 1 calc R
H28B H 1.0628 0.6577 -0.1798 0.054 Uiso 1 1 calc R
H28C H 0.9098 0.6467 -0.2243 0.054 Uiso 1 1 calc R
C29 C 0.8291(6) 0.0941(3) 0.3896(3) 0.0247(11) Uani 1 1 d .
H29 H 0.9247 0.1086 0.4135 0.030 Uiso 1 1 calc R
C30 C 0.8003(6) 0.0149(3) 0.3395(3) 0.0327(13) Uani 1 1 d .
C31 C 0.9183(7) -0.0467(4) 0.3275(3) 0.0444(16) Uani 1 1 d .
H31A H 0.9068 -0.0799 0.3587 0.067 Uiso 1 1 calc R
H31B H 1.0192 -0.0152 0.3349 0.067 Uiso 1 1 calc R
H31C H 0.9052 -0.0848 0.2812 0.067 Uiso 1 1 calc R
C32 C 0.6652(6) -0.0057(3) 0.3043(3) 0.0333(13) Uani 1 1 d .
H32 H 0.6455 -0.0583 0.2696 0.040 Uiso 1 1 calc R
C33 C 0.5529(6) 0.0511(3) 0.3190(2) 0.0241(11) Uani 1 1 d .
C34 C 0.5901(5) 0.1274(3) 0.3712(2) 0.0207(11) Uani 1 1 d .
C35 C 0.4993(5) 0.1935(3) 0.3956(2) 0.0195(10) Uani 1 1 d .
C36 C 0.3577(5) 0.1798(3) 0.3636(3) 0.0288(12) Uani 1 1 d .
H36 H 0.2891 0.2211 0.3770 0.035 Uiso 1 1 calc R
C37 C 0.3153(6) 0.1032(3) 0.3102(3) 0.0305(13) Uani 1 1 d .
H37 H 0.2174 0.0953 0.2890 0.037 Uiso 1 1 calc R
C38 C 0.4061(6) 0.0407(3) 0.2877(3) 0.0310(13) Uani 1 1 d .
H38 H 0.3722 -0.0090 0.2518 0.037 Uiso 1 1 calc R
C39 C 0.6425(6) 0.3085(3) 0.6423(3) 0.0279(12) Uani 1 1 d .
H39 H 0.6070 0.2801 0.6756 0.033 Uiso 1 1 calc R
C40 C 0.8100(6) 0.3371(4) 0.6583(3) 0.0413(15) Uani 1 1 d .
H40A H 0.8547 0.3500 0.6199 0.062 Uiso 1 1 calc R
H40B H 0.8594 0.2918 0.6676 0.062 Uiso 1 1 calc R
H40C H 0.8238 0.3878 0.6978 0.062 Uiso 1 1 calc R
C41 C 0.5596(7) 0.3868(3) 0.6535(3) 0.0436(16) Uani 1 1 d .
H41A H 0.5913 0.4273 0.6977 0.065 Uiso 1 1 calc R
H41B H 0.4507 0.3704 0.6514 0.065 Uiso 1 1 calc R
H41C H 0.5836 0.4130 0.6185 0.065 Uiso 1 1 calc R
C42 C 0.6948(6) 0.1374(3) 0.5637(3) 0.0289(12) Uani 1 1 d .
H42 H 0.6524 0.0887 0.5242 0.035 Uiso 1 1 calc R
C43 C 0.8653(6) 0.1455(4) 0.5564(3) 0.0346(14) Uani 1 1 d .
H43A H 0.9170 0.1724 0.6007 0.052 Uiso 1 1 calc R
H43B H 0.8907 0.1801 0.5272 0.052 Uiso 1 1 calc R
H43C H 0.8975 0.0891 0.5366 0.052 Uiso 1 1 calc R
C44 C 0.6587(7) 0.1101(4) 0.6256(3) 0.0459(16) Uani 1 1 d .
H44A H 0.6948 0.0551 0.6204 0.069 Uiso 1 1 calc R
H44B H 0.5494 0.1055 0.6303 0.069 Uiso 1 1 calc R
H44C H 0.7088 0.1522 0.6658 0.069 Uiso 1 1 calc R
C45 C 0.3980(5) 0.1926(3) 0.5626(3) 0.0306(13) Uani 1 1 d .
H45 H 0.3825 0.1945 0.6101 0.037 Uiso 1 1 calc R
C46 C 0.3540(6) 0.1014(3) 0.5179(3) 0.0415(15) Uani 1 1 d .
H46A H 0.2448 0.0872 0.5177 0.062 Uiso 1 1 calc R
H46B H 0.4061 0.0629 0.5354 0.062 Uiso 1 1 calc R
H46C H 0.3831 0.0956 0.4720 0.062 Uiso 1 1 calc R
C47 C 0.2922(5) 0.2506(4) 0.5449(3) 0.0401(15) Uani 1 1 d .
H47A H 0.2967 0.2451 0.4971 0.060 Uiso 1 1 calc R
H47B H 0.3238 0.3095 0.5718 0.060 Uiso 1 1 calc R
H47C H 0.1887 0.2343 0.5545 0.060 Uiso 1 1 calc R
C48 C 0.8681(5) 0.3006(3) 0.3233(2) 0.0232(11) Uani 1 1 d .
H48 H 0.8984 0.3446 0.3013 0.028 Uiso 1 1 calc R
C49 C 1.0130(5) 0.2823(3) 0.3547(3) 0.0305(13) Uani 1 1 d .
H49A H 0.9878 0.2393 0.3769 0.046 Uiso 1 1 calc R
H49B H 1.0605 0.3343 0.3878 0.046 Uiso 1 1 calc R
H49C H 1.0829 0.2614 0.3195 0.046 Uiso 1 1 calc R
C50 C 0.7961(6) 0.2215(3) 0.2677(3) 0.0309(13) Uani 1 1 d .
H50A H 0.8685 0.2030 0.2332 0.046 Uiso 1 1 calc R
H50B H 0.7058 0.2350 0.2476 0.046 Uiso 1 1 calc R
H50C H 0.7682 0.1761 0.2871 0.046 Uiso 1 1 calc R
C51 C 0.5785(5) 0.3630(3) 0.3370(2) 0.0213(11) Uani 1 1 d .
H51 H 0.5403 0.3053 0.3066 0.026 Uiso 1 1 calc R
C52 C 0.4437(5) 0.3962(3) 0.3762(3) 0.0262(12) Uani 1 1 d .
H52A H 0.4674 0.4567 0.4003 0.039 Uiso 1 1 calc R
H52B H 0.4212 0.3654 0.4084 0.039 Uiso 1 1 calc R
H52C H 0.3559 0.3877 0.3450 0.039 Uiso 1 1 calc R
C53 C 0.6213(5) 0.4149(3) 0.2908(3) 0.0301(12) Uani 1 1 d .
H53A H 0.5324 0.4159 0.2630 0.045 Uiso 1 1 calc R
H53B H 0.6999 0.3893 0.2619 0.045 Uiso 1 1 calc R
H53C H 0.6593 0.4728 0.3177 0.045 Uiso 1 1 calc R
C54 C 0.8449(5) 0.4521(3) 0.4323(2) 0.0255(12) Uani 1 1 d .
H54 H 0.9151 0.4417 0.4660 0.031 Uiso 1 1 calc R
C55 C 0.7444(6) 0.5156(3) 0.4744(3) 0.0355(14) Uani 1 1 d .
H55A H 0.8075 0.5621 0.5072 0.053 Uiso 1 1 calc R
H55B H 0.6746 0.4870 0.4980 0.053 Uiso 1 1 calc R
H55C H 0.6867 0.5382 0.4448 0.053 Uiso 1 1 calc R
C56 C 0.9477(6) 0.4950(3) 0.3913(3) 0.0348(14) Uani 1 1 d .
H56A H 0.8864 0.5072 0.3569 0.052 Uiso 1 1 calc R
H56B H 1.0216 0.4571 0.3698 0.052 Uiso 1 1 calc R
H56C H 1.0006 0.5479 0.4213 0.052 Uiso 1 1 calc R

loop_
_atom_site_aniso_label
_atom_site_aniso_U_11
_atom_site_aniso_U_22
_atom_site_aniso_U_33
_atom_site_aniso_U_23
_atom_site_aniso_U_13
_atom_site_aniso_U_12
Os1 0.01894(11) 0.02061(11) 0.01630(11) 0.00706(9) 0.00314(8) 0.00348(8)
Os2 0.01819(10) 0.01815(11) 0.01591(11) 0.00636(9) 0.00175(8) 0.00191(8)
P1 0.0208(7) 0.0272(7) 0.0186(7) 0.0103(6) 0.0052(5) 0.0054(6)
P2 0.0203(6) 0.0219(7) 0.0169(7) 0.0080(6) 0.0041(5) 0.0048(5)
P3 0.0251(7) 0.0179(7) 0.0190(7) 0.0067(6) 0.0050(5) 0.0021(5)
P4 0.0191(6) 0.0191(7) 0.0154(6) 0.0060(5) 0.0022(5) 0.0023(5)
N1 0.024(2) 0.023(2) 0.017(2) 0.0095(19) 0.0040(17) 0.0013(18)
N2 0.021(2) 0.021(2) 0.018(2) 0.0062(18) -0.0004(17) 0.0005(17)
C1 0.025(3) 0.039(3) 0.032(3) 0.017(3) 0.007(2) 0.003(2)
C2 0.044(4) 0.035(3) 0.029(3) 0.013(3) 0.014(3) 0.018(3)
C3 0.047(4) 0.052(4) 0.053(4) 0.024(4) 0.019(3) 0.024(3)
C4 0.050(4) 0.033(3) 0.029(3) 0.008(3) 0.017(3) 0.004(3)
C5 0.039(3) 0.018(3) 0.024(3) 0.001(2) 0.011(2) 0.001(2)
C6 0.030(3) 0.026(3) 0.016(3) 0.007(2) 0.005(2) 0.000(2)
C7 0.031(3) 0.029(3) 0.018(3) 0.009(2) 0.004(2) 0.000(2)
C8 0.027(3) 0.042(4) 0.031(3) 0.011(3) 0.002(2) 0.003(3)
C9 0.032(3) 0.051(4) 0.027(3) 0.003(3) 0.000(3) -0.010(3)
C10 0.045(4) 0.027(3) 0.026(3) 0.001(3) 0.007(3) -0.006(3)
C11 0.030(3) 0.029(3) 0.027(3) 0.011(3) 0.005(2) 0.005(2)
C12 0.058(4) 0.038(4) 0.045(4) 0.020(3) 0.017(3) 0.013(3)
C13 0.060(4) 0.039(4) 0.054(4) 0.027(3) 0.026(3) 0.029(3)
C14 0.029(3) 0.040(3) 0.031(3) 0.015(3) 0.016(2) 0.008(3)
C15 0.027(3) 0.067(5) 0.049(4) 0.025(4) 0.009(3) 0.002(3)
C16 0.054(4) 0.040(4) 0.045(4) 0.021(3) 0.029(3) 0.019(3)
C17 0.032(3) 0.037(3) 0.021(3) 0.012(3) 0.001(2) -0.003(3)
C18 0.053(4) 0.060(4) 0.019(3) 0.012(3) -0.001(3) -0.002(3)
C19 0.036(3) 0.062(4) 0.036(4) 0.028(3) -0.002(3) 0.001(3)
C20 0.026(3) 0.030(3) 0.027(3) 0.010(3) 0.006(2) 0.002(2)
C21 0.018(3) 0.048(4) 0.039(4) 0.014(3) 0.007(2) 0.000(3)
C22 0.042(3) 0.025(3) 0.031(3) 0.010(3) 0.009(3) -0.003(3)
C23 0.028(3) 0.026(3) 0.021(3) 0.009(2) 0.000(2) 0.009(2)
C24 0.029(3) 0.045(4) 0.028(3) 0.013(3) -0.001(2) 0.011(3)
C25 0.038(3) 0.048(4) 0.033(3) 0.026(3) 0.001(3) 0.008(3)
C26 0.028(3) 0.022(3) 0.020(3) 0.007(2) 0.002(2) 0.007(2)
C27 0.042(3) 0.025(3) 0.030(3) -0.002(3) 0.006(3) 0.002(3)
C28 0.045(3) 0.039(3) 0.025(3) 0.006(3) 0.018(3) 0.015(3)
C29 0.029(3) 0.024(3) 0.024(3) 0.010(2) 0.006(2) 0.009(2)
C30 0.046(4) 0.031(3) 0.026(3) 0.013(3) 0.011(3) 0.015(3)
C31 0.066(4) 0.042(4) 0.033(4) 0.015(3) 0.014(3) 0.030(3)
C32 0.055(4) 0.028(3) 0.020(3) 0.011(2) 0.008(3) 0.005(3)
C33 0.036(3) 0.022(3) 0.013(3) 0.007(2) 0.002(2) -0.004(2)
C34 0.022(3) 0.024(3) 0.019(3) 0.011(2) 0.003(2) 0.001(2)
C35 0.021(2) 0.020(3) 0.018(3) 0.009(2) 0.003(2) -0.004(2)
C36 0.021(3) 0.032(3) 0.035(3) 0.014(3) -0.005(2) 0.003(2)
C37 0.026(3) 0.032(3) 0.034(3) 0.016(3) -0.010(2) -0.010(2)
C38 0.046(3) 0.026(3) 0.018(3) 0.006(2) -0.006(2) -0.006(3)
C39 0.040(3) 0.021(3) 0.024(3) 0.010(2) 0.007(2) 0.001(2)
C40 0.049(4) 0.038(4) 0.030(3) 0.003(3) -0.004(3) -0.002(3)
C41 0.064(4) 0.028(3) 0.032(4) 0.000(3) 0.007(3) 0.008(3)
C42 0.041(3) 0.022(3) 0.027(3) 0.010(2) 0.011(2) 0.009(2)
C43 0.043(3) 0.039(3) 0.031(3) 0.019(3) 0.007(3) 0.017(3)
C44 0.068(4) 0.036(4) 0.045(4) 0.025(3) 0.017(3) 0.016(3)
C45 0.026(3) 0.035(3) 0.031(3) 0.013(3) 0.010(2) -0.006(2)
C46 0.034(3) 0.040(4) 0.047(4) 0.014(3) 0.005(3) -0.010(3)
C47 0.024(3) 0.050(4) 0.047(4) 0.016(3) 0.011(3) 0.002(3)
C48 0.027(3) 0.030(3) 0.013(3) 0.006(2) 0.009(2) 0.006(2)
C49 0.022(3) 0.039(3) 0.034(3) 0.013(3) 0.010(2) 0.009(2)
C50 0.037(3) 0.036(3) 0.023(3) 0.010(3) 0.008(2) 0.012(3)
C51 0.026(3) 0.021(3) 0.017(3) 0.005(2) 0.001(2) 0.003(2)
C52 0.024(3) 0.030(3) 0.030(3) 0.016(3) 0.002(2) 0.010(2)
C53 0.032(3) 0.037(3) 0.025(3) 0.014(3) 0.001(2) 0.008(3)
C54 0.030(3) 0.028(3) 0.018(3) 0.009(2) -0.007(2) -0.007(2)
C55 0.043(3) 0.020(3) 0.037(3) 0.001(3) 0.001(3) -0.001(3)
C56 0.045(3) 0.033(3) 0.026(3) 0.013(3) 0.002(3) -0.010(3)

loop_
_atom_type_symbol
_atom_type_description
_atom_type_scat_dispersion_real
_atom_type_scat_dispersion_imag
_atom_type_scat_source
C C 0.0033 0.0016 'International Tables Vol C Tables 4.2.6.8 and 6.1.1.4'
H H 0.0000 0.0000 'International Tables Vol C Tables 4.2.6.8 and 6.1.1.4'
N N 0.0061 0.0033 'International Tables Vol C Tables 4.2.6.8 and 6.1.1.4'
P P 0.1023 0.0942 'International Tables Vol C Tables 4.2.6.8 and 6.1.1.4'
Os Os -1.2165 7.6030 'International Tables Vol C Tables 4.2.6.8 and 6.1.1.4'

loop_
_geom_angle_atom_site_label_1
_geom_angle_atom_site_label_2
_geom_angle_atom_site_label_3
_geom_angle
C7 Os1 N1 62.09(17)
C7 Os1 P2 97.22(13)
N1 Os1 P2 93.12(10)
C7 Os1 P1 93.28(13)
N1 Os1 P1 98.85(10)
P2 Os1 P1 166.81(5)
C7 Os1 H01 89.6(14)
N1 Os1 H01 150.2(13)
P2 Os1 H01 80.6(15)
P1 Os1 H01 91.5(15)
C7 Os1 H02 146.1(13)
N1 Os1 H02 151.7(13)
P2 Os1 H02 83.4(15)
P1 Os1 H02 83.5(15)
H01 Os1 H02 56.9(14)
C7 Os1 H03 150.2(13)
N1 Os1 H03 88.3(13)
P2 Os1 H03 87.4(15)
P1 Os1 H03 87.5(15)
H01 Os1 H03 120.2(17)
H02 Os1 H03 63.6(15)
C35 Os2 N2 62.52(16)
C35 Os2 P3 96.84(12)
N2 Os2 P3 93.91(10)
C35 Os2 P4 90.97(12)
N2 Os2 P4 96.47(10)
P3 Os2 P4 169.08(5)
C35 Os2 H04 86.7(13)
N2 Os2 H04 148.7(13)
P3 Os2 H04 83.4(15)
P4 Os2 H04 89.4(15)
C35 Os2 H05 142.4(13)
N2 Os2 H05 155.0(13)
P3 Os2 H05 85.4(15)
P4 Os2 H05 83.7(15)
H04 Os2 H05 56.2(14)
C35 Os2 H06 153.5(13)
N2 Os2 H06 91.1(13)
P3 Os2 H06 87.1(15)
P4 Os2 H06 89.3(15)
H04 Os2 H06 119.8(17)
H05 Os2 H06 63.9(15)
C17 P1 C14 102.5(2)
C17 P1 C11 108.0(2)
C14 P1 C11 100.4(2)
C17 P1 Os1 114.36(17)
C14 P1 Os1 117.38(18)
C11 P1 Os1 112.76(17)
C23 P2 C20 100.5(2)
C23 P2 C26 108.9(2)
C20 P2 C26 101.4(2)
C23 P2 Os1 115.90(15)
C20 P2 Os1 118.99(17)
C26 P2 Os1 109.87(16)
C39 P3 C42 103.1(2)
C39 P3 C45 100.5(2)
C42 P3 C45 100.9(2)
C39 P3 Os2 116.85(16)
C42 P3 Os2 115.03(16)
C45 P3 Os2 117.95(18)
C54 P4 C48 100.7(2)
C54 P4 C51 108.1(2)
C48 P4 C51 100.6(2)
C54 P4 Os2 111.35(16)
C48 P4 Os2 119.11(17)
C51 P4 Os2 115.44(15)
C1 N1 C6 117.2(4)
C1 N1 Os1 149.7(4)
C6 N1 Os1 93.0(3)
C29 N2 C34 118.6(4)
C29 N2 Os2 149.0(4)
C34 N2 Os2 92.5(3)
N1 C1 C2 123.9(5)
N1 C1 H1 118.0
C2 C1 H1 118.0
C4 C2 C1 118.5(5)
C4 C2 C3 121.8(5)
C1 C2 C3 119.7(6)
C2 C3 H3A 109.5
C2 C3 H3B 109.5
H3A C3 H3B 109.5
C2 C3 H3C 109.5
H3A C3 H3C 109.5
H3B C3 H3C 109.5
C2 C4 C5 120.7(5)
C2 C4 H4 119.6
C5 C4 H4 119.6
C10 C5 C6 116.2(5)
C10 C5 C4 128.4(5)
C6 C5 C4 115.5(5)
N1 C6 C7 109.3(4)
N1 C6 C5 124.1(5)
C7 C6 C5 126.5(5)
C6 C7 C8 114.8(5)
C6 C7 Os1 95.6(3)
C8 C7 Os1 149.6(4)
C7 C8 C9 120.4(5)
C7 C8 H8 119.8
C9 C8 H8 119.8
C10 C9 C8 122.7(5)
C10 C9 H9 118.7
C8 C9 H9 118.7
C9 C10 C5 119.6(5)
C9 C10 H10 120.2
C5 C10 H10 120.2
C12 C11 C13 108.0(4)
C12 C11 P1 116.4(4)
C13 C11 P1 115.3(4)
C12 C11 H11 105.4
C13 C11 H11 105.4
P1 C11 H11 105.4
C11 C12 H12A 109.5
C11 C12 H12B 109.5
H12A C12 H12B 109.5
C11 C12 H12C 109.5
H12A C12 H12C 109.5
H12B C12 H12C 109.5
C11 C13 H13A 109.5
C11 C13 H13B 109.5
H13A C13 H13B 109.5
C11 C13 H13C 109.5
H13A C13 H13C 109.5
H13B C13 H13C 109.5
C15 C14 C16 110.3(5)
C15 C14 P1 111.8(4)
C16 C14 P1 111.5(4)
C15 C14 H14 107.7
C16 C14 H14 107.7
P1 C14 H14 107.7
C14 C15 H15A 109.5
C14 C15 H15B 109.5
H15A C15 H15B 109.5
C14 C15 H15C 109.5
H15A C15 H15C 109.5
H15B C15 H15C 109.5
C14 C16 H16A 109.5
C14 C16 H16B 109.5
H16A C16 H16B 109.5
C14 C16 H16C 109.5
H16A C16 H16C 109.5
H16B C16 H16C 109.5
C19 C17 C18 110.5(4)
C19 C17 P1 111.6(4)
C18 C17 P1 119.1(4)
C19 C17 H17 104.8
C18 C17 H17 104.8
P1 C17 H17 104.8
C17 C18 H18A 109.5
C17 C18 H18B 109.5
H18A C18 H18B 109.5
C17 C18 H18C 109.5
H18A C18 H18C 109.5
H18B C18 H18C 109.5
C17 C19 H19A 109.5
C17 C19 H19B 109.5
H19A C19 H19B 109.5
C17 C19 H19C 109.5
H19A C19 H19C 109.5
H19B C19 H19C 109.5
C22 C20 C21 110.3(4)
C22 C20 P2 113.6(3)
C21 C20 P2 110.1(3)
C22 C20 H20 107.5
C21 C20 H20 107.5
P2 C20 H20 107.5
C20 C21 H21A 109.5
C20 C21 H21B 109.5
H21A C21 H21B 109.5
C20 C21 H21C 109.5
H21A C21 H21C 109.5
H21B C21 H21C 109.5
C20 C22 H22A 109.5
C20 C22 H22B 109.5
H22A C22 H22B 109.5
C20 C22 H22C 109.5
H22A C22 H22C 109.5
H22B C22 H22C 109.5
C24 C23 C25 109.9(4)
C24 C23 P2 114.7(3)
C25 C23 P2 117.2(3)
C24 C23 H23 104.5
C25 C23 H23 104.5
P2 C23 H23 104.5
C23 C24 H24A 109.5
C23 C24 H24B 109.5
H24A C24 H24B 109.5
C23 C24 H24C 109.5
H24A C24 H24C 109.5
H24B C24 H24C 109.5
C23 C25 H25A 109.5
C23 C25 H25B 109.5
H25A C25 H25B 109.5
C23 C25 H25C 109.5
H25A C25 H25C 109.5
H25B C25 H25C 109.5
C27 C26 C28 109.4(4)
C27 C26 P2 112.9(3)
C28 C26 P2 118.9(4)
C27 C26 H26 104.8
C28 C26 H26 104.8
P2 C26 H26 104.8
C26 C27 H27A 109.5
C26 C27 H27B 109.5
H27A C27 H27B 109.5
C26 C27 H27C 109.5
H27A C27 H27C 109.5
H27B C27 H27C 109.5
C26 C28 H28A 109.5
C26 C28 H28B 109.5
H28A C28 H28B 109.5
C26 C28 H28C 109.5
H28A C28 H28C 109.5
H28B C28 H28C 109.5
N2 C29 C30 122.7(5)
N2 C29 H29 118.6
C30 C29 H29 118.6
C32 C30 C29 119.1(5)
C32 C30 C31 121.3(5)
C29 C30 C31 119.6(5)
C30 C31 H31A 109.5
C30 C31 H31B 109.5
H31A C31 H31B 109.5
C30 C31 H31C 109.5
H31A C31 H31C 109.5
H31B C31 H31C 109.5
C30 C32 C33 120.3(5)
C30 C32 H32 119.8
C33 C32 H32 119.8
C34 C33 C38 115.1(5)
C34 C33 C32 116.5(5)
C38 C33 C32 128.4(5)
N2 C34 C33 122.7(4)
N2 C34 C35 109.7(4)
C33 C34 C35 127.6(5)
C36 C35 C34 114.8(5)
C36 C35 Os2 149.8(4)
C34 C35 Os2 95.3(3)
C35 C36 C37 119.6(5)
C35 C36 H36 120.2
C37 C36 H36 120.2
C38 C37 C36 124.2(5)
C38 C37 H37 117.9
C36 C37 H37 117.9
C37 C38 C33 118.8(5)
C37 C38 H38 120.6
C33 C38 H38 120.6
C40 C39 C41 108.5(4)
C40 C39 P3 112.6(3)
C41 C39 P3 113.5(4)
C40 C39 H39 107.3
C41 C39 H39 107.3
P3 C39 H39 107.3
C39 C40 H40A 109.5
C39 C40 H40B 109.5
H40A C40 H40B 109.5
C39 C40 H40C 109.5
H40A C40 H40C 109.5
H40B C40 H40C 109.5
C39 C41 H41A 109.5
C39 C41 H41B 109.5
H41A C41 H41B 109.5
C39 C41 H41C 109.5
H41A C41 H41C 109.5
H41B C41 H41C 109.5
C43 C42 C44 109.8(4)
C43 C42 P3 114.1(4)
C44 C42 P3 115.3(3)
C43 C42 H42 105.5
C44 C42 H42 105.5
P3 C42 H42 105.5
C42 C43 H43A 109.5
C42 C43 H43B 109.5
H43A C43 H43B 109.5
C42 C43 H43C 109.5
H43A C43 H43C 109.5
H43B C43 H43C 109.5
C42 C44 H44A 109.5
C42 C44 H44B 109.5
H44A C44 H44B 109.5
C42 C44 H44C 109.5
H44A C44 H44C 109.5
H44B C44 H44C 109.5
C46 C45 C47 109.5(5)
C46 C45 P3 112.4(4)
C47 C45 P3 111.8(3)
C46 C45 H45 107.7
C47 C45 H45 107.7
P3 C45 H45 107.7
C45 C46 H46A 109.5
C45 C46 H46B 109.5
H46A C46 H46B 109.5
C45 C46 H46C 109.5
H46A C46 H46C 109.5
H46B C46 H46C 109.5
C45 C47 H47A 109.5
C45 C47 H47B 109.5
H47A C47 H47B 109.5
C45 C47 H47C 109.5
H47A C47 H47C 109.5
H47B C47 H47C 109.5
C50 C48 C49 110.8(4)
C50 C48 P4 113.8(3)
C49 C48 P4 110.7(3)
C50 C48 H48 107.0
C49 C48 H48 107.0
P4 C48 H48 107.0
C48 C49 H49A 109.5
C48 C49 H49B 109.5
H49A C49 H49B 109.5
C48 C49 H49C 109.5
H49A C49 H49C 109.5
H49B C49 H49C 109.5
C48 C50 H50A 109.5
C48 C50 H50B 109.5
H50A C50 H50B 109.5
C48 C50 H50C 109.5
H50A C50 H50C 109.5
H50B C50 H50C 109.5
C53 C51 C52 109.7(4)
C53 C51 P4 115.6(3)
C52 C51 P4 114.4(3)
C53 C51 H51 105.3
C52 C51 H51 105.3
P4 C51 H51 105.3
C51 C52 H52A 109.5
C51 C52 H52B 109.5
H52A C52 H52B 109.5
C51 C52 H52C 109.5
H52A C52 H52C 109.5
H52B C52 H52C 109.5
C51 C53 H53A 109.5
C51 C53 H53B 109.5
H53A C53 H53B 109.5
C51 C53 H53C 109.5
H53A C53 H53C 109.5
H53B C53 H53C 109.5
C55 C54 C56 109.8(4)
C55 C54 P4 112.1(3)
C56 C54 P4 119.3(4)
C55 C54 H54 104.7
C56 C54 H54 104.7
P4 C54 H54 104.7
C54 C55 H55A 109.5
C54 C55 H55B 109.5
H55A C55 H55B 109.5
C54 C55 H55C 109.5
H55A C55 H55C 109.5
H55B C55 H55C 109.5
C54 C56 H56A 109.5
C54 C56 H56B 109.5
H56A C56 H56B 109.5
C54 C56 H56C 109.5
H56A C56 H56C 109.5
H56B C56 H56C 109.5

loop_
_geom_bond_atom_site_label_1
_geom_bond_atom_site_label_2
_geom_bond_distance
Os1 C7 2.135(5)
Os1 N1 2.223(4)
Os1 P2 2.3362(13)
Os1 P1 2.3416(13)
Os1 H01 1.582(10)
Os1 H02 1.576(10)
Os1 H03 1.586(10)
Os2 C35 2.141(5)
Os2 N2 2.234(4)
Os2 P3 2.3272(13)
Os2 P4 2.3409(13)
Os2 H04 1.585(10)
Os2 H05 1.584(10)
Os2 H06 1.581(10)
P1 C17 1.865(5)
P1 C14 1.872(5)
P1 C11 1.873(5)
P2 C23 1.858(5)
P2 C20 1.860(5)
P2 C26 1.865(5)
P3 C39 1.862(5)
P3 C42 1.864(5)
P3 C45 1.887(5)
P4 C54 1.864(5)
P4 C48 1.865(4)
P4 C51 1.867(5)
N1 C1 1.327(6)
N1 C6 1.357(6)
N2 C29 1.320(5)
N2 C34 1.369(6)
C1 C2 1.392(7)
C1 H1 0.9500
C2 C4 1.369(8)
C2 C3 1.509(7)
C3 H3A 0.9800
C3 H3B 0.9800
C3 H3C 0.9800
C4 C5 1.416(7)
C4 H4 0.9500
C5 C10 1.393(7)
C5 C6 1.413(7)
C6 C7 1.399(7)
C7 C8 1.401(7)
C8 C9 1.408(8)
C8 H8 0.9500
C9 C10 1.382(7)
C9 H9 0.9500
C10 H10 0.9500
C11 C12 1.531(7)
C11 C13 1.541(6)
C11 H11 1.0000
C12 H12A 0.9800
C12 H12B 0.9800
C12 H12C 0.9800
C13 H13A 0.9800
C13 H13B 0.9800
C13 H13C 0.9800
C14 C15 1.527(8)
C14 C16 1.539(7)
C14 H14 1.0000
C15 H15A 0.9800
C15 H15B 0.9800
C15 H15C 0.9800
C16 H16A 0.9800
C16 H16B 0.9800
C16 H16C 0.9800
C17 C19 1.526(7)
C17 C18 1.532(7)
C17 H17 1.0000
C18 H18A 0.9800
C18 H18B 0.9800
C18 H18C 0.9800
C19 H19A 0.9800
C19 H19B 0.9800
C19 H19C 0.9800
C20 C22 1.526(7)
C20 C21 1.540(7)
C20 H20 1.0000
C21 H21A 0.9800
C21 H21B 0.9800
C21 H21C 0.9800
C22 H22A 0.9800
C22 H22B 0.9800
C22 H22C 0.9800
C23 C24 1.526(6)
C23 C25 1.532(7)
C23 H23 1.0000
C24 H24A 0.9800
C24 H24B 0.9800
C24 H24C 0.9800
C25 H25A 0.9800
C25 H25B 0.9800
C25 H25C 0.9800
C26 C27 1.524(7)
C26 C28 1.536(6)
C26 H26 1.0000
C27 H27A 0.9800
C27 H27B 0.9800
C27 H27C 0.9800
C28 H28A 0.9800
C28 H28B 0.9800
C28 H28C 0.9800
C29 C30 1.409(7)
C29 H29 0.9500
C30 C32 1.358(7)
C30 C31 1.517(7)
C31 H31A 0.9800
C31 H31B 0.9800
C31 H31C 0.9800
C32 C33 1.422(7)
C32 H32 0.9500
C33 C34 1.406(7)
C33 C38 1.423(7)
C34 C35 1.409(6)
C35 C36 1.382(6)
C36 C37 1.427(7)
C36 H36 0.9500
C37 C38 1.361(7)
C37 H37 0.9500
C38 H38 0.9500
C39 C40 1.521(7)
C39 C41 1.525(7)
C39 H39 1.0000
C40 H40A 0.9800
C40 H40B 0.9800
C40 H40C 0.9800
C41 H41A 0.9800
C41 H41B 0.9800
C41 H41C 0.9800
C42 C43 1.530(7)
C42 C44 1.534(7)
C42 H42 1.0000
C43 H43A 0.9800
C43 H43B 0.9800
C43 H43C 0.9800
C44 H44A 0.9800
C44 H44B 0.9800
C44 H44C 0.9800
C45 C46 1.530(7)
C45 C47 1.536(7)
C45 H45 1.0000
C46 H46A 0.9800
C46 H46B 0.9800
C46 H46C 0.9800
C47 H47A 0.9800
C47 H47B 0.9800
C47 H47C 0.9800
C48 C50 1.538(7)
C48 C49 1.539(6)
C48 H48 1.0000
C49 H49A 0.9800
C49 H49B 0.9800
C49 H49C 0.9800
C50 H50A 0.9800
C50 H50B 0.9800
C50 H50C 0.9800
C51 C53 1.518(6)
C51 C52 1.524(6)
C51 H51 1.0000
C52 H52A 0.9800
C52 H52B 0.9800
C52 H52C 0.9800
C53 H53A 0.9800
C53 H53B 0.9800
C53 H53C 0.9800
C54 C55 1.535(7)
C54 C56 1.542(6)
C54 H54 1.0000
C55 H55A 0.9800
C55 H55B 0.9800
C55 H55C 0.9800
C56 H56A 0.9800
C56 H56B 0.9800
C56 H56C 0.9800
